data_4103416
loop_
_publ_author_name
'Ryoko Kawahara'
'Ken-ichi Fujita'
'Ryohei Yamaguchi'

_publ_contact_author_email fujitak@kagaku.mbox.media.kyoto-u.ac.jp
_publ_contact_author_name 'Ken-ichi Fujita'
_publ_section_title
;
 Multialkylation of Aqueous Ammonia with Alcohols Catalyzed by
 Water-Soluble Cp*Ir-Ammine Complexes
;
_journal_name_full 'Journal of the American Chemical Society'
_journal_page_first 15108
_journal_page_last 15111
_journal_paper_doi 10.1021/ja107274w
_journal_volume 132
_journal_year 2010
_chemical_formula_moiety 'C10.50 H26 I2 Ir N3 O0.50 '
_chemical_formula_sum 'C10.5 H26 I2 Ir N3 O0.5'
_chemical_formula_weight 648.37
_space_group_IT_number 14
_symmetry_cell_setting monoclinic
_symmetry_Int_Tables_number 14
_symmetry_space_group_name_Hall '-P 2ybc'
_symmetry_space_group_name_H-M 'P 1 21/c 1'
_cell_angle_alpha 90.0000
_cell_angle_beta 91.0273(8)
_cell_angle_gamma 90.0000
_cell_formula_units_Z 8
_cell_length_a 17.0288(4)
_cell_length_b 10.5950(2)
_cell_length_c 20.4550(4)
_cell_measurement_reflns_used 50652
_cell_measurement_temperature 173.1
_cell_measurement_theta_max 27.5
_cell_measurement_theta_min 3.0
_cell_volume 3689.90(13)
_computing_cell_refinement PROCESS-AUTO
_computing_data_collection PROCESS-AUTO
_computing_data_reduction CrystalStructure
_computing_publication_material 'CrystalStructure 3.8'
_computing_structure_refinement CRYSTALS
_computing_structure_solution SIR92
_diffrn_ambient_temperature 173.1
_diffrn_detector_area_resol_mean 10.00
_diffrn_measured_fraction_theta_full 0.998
_diffrn_measured_fraction_theta_max 0.998
_diffrn_measurement_device_type 'Rigaku RAXIS-RAPID'
_diffrn_measurement_method \w
_diffrn_radiation_type 'Mo K\a'
_diffrn_radiation_wavelength 0.71075
_diffrn_reflns_av_R_equivalents 0.098
_diffrn_reflns_limit_h_max 22
_diffrn_reflns_limit_h_min -22
_diffrn_reflns_limit_k_max 13
_diffrn_reflns_limit_k_min -13
_diffrn_reflns_limit_l_max 26
_diffrn_reflns_limit_l_min -25
_diffrn_reflns_number 54496
_diffrn_reflns_theta_full 27.48
_diffrn_reflns_theta_max 27.48
_exptl_absorpt_coefficient_mu 10.596
_exptl_absorpt_correction_T_max 0.589
_exptl_absorpt_correction_T_min 0.265
_exptl_absorpt_correction_type numerical
_exptl_absorpt_process_details
;
    Higashi, T. (1999). Program for Absorption Correction.
    Rigaku Corporation, Tokyo, Japan.
;
_exptl_crystal_colour colorless
_exptl_crystal_density_diffrn 2.334
_exptl_crystal_density_method 'not measured'
_exptl_crystal_description platelet
_exptl_crystal_F_000 2376.00
_exptl_crystal_size_max 0.20
_exptl_crystal_size_mid 0.12
_exptl_crystal_size_min 0.05
_refine_diff_density_max 1.26
_refine_diff_density_min -1.78
_refine_ls_extinction_method none
_refine_ls_goodness_of_fit_ref 0.904
_refine_ls_hydrogen_treatment refall
_refine_ls_number_parameters 358
_refine_ls_number_reflns 5204
_refine_ls_R_factor_gt 0.0320
_refine_ls_shift/su_max 0.0000
_refine_ls_structure_factor_coef F
_refine_ls_weighting_details 'w = 1/[0.0002Fo^2^ + 1.0000\s(Fo^2^)]'
_refine_ls_weighting_scheme calc
_refine_ls_wR_factor_ref 0.0318
_reflns_number_gt 5162
_reflns_number_total 8426
_reflns_threshold_expression F^2^>2.0\s(F^2^)
_cod_data_source_file ja107274w_si_002.cif
_cod_data_source_block '_complex3_______________'
_cod_original_formula_sum 'C10.50 H26 I2 Ir N3 O0.50 '
_cod_database_code 4103416

loop_
_symmetry_equiv_pos_site_id
_symmetry_equiv_pos_as_xyz
1 +X,+Y,+Z
2 -X,1/2+Y,1/2-Z
3 -X,-Y,-Z
4 +X,1/2-Y,1/2+Z

loop_
_atom_site_label
_atom_site_type_symbol
_atom_site_fract_x
_atom_site_fract_y
_atom_site_fract_z
_atom_site_U_iso_or_equiv
_atom_site_adp_type
_atom_site_occupancy
_atom_site_symmetry_multiplicity
_atom_site_calc_flag
_atom_site_refinement_flags
Ir(1) Ir 0.86994(2) 0.25075(3) 0.40228(2) 0.02738(8) Uani 1.00 1 d .
Ir(2) Ir 0.64802(2) 0.70122(3) 0.59400(2) 0.02890(9) Uani 1.00 1 d .
I(1) I 0.72346(5) 0.64975(7) 0.37931(3) 0.0694(2) Uani 1.00 1 d .
I(2) I 1.08675(4) 0.56282(7) 0.38809(3) 0.0507(2) Uani 1.00 1 d .
I(3) I 0.85444(4) 0.95813(6) 0.56126(3) 0.04409(19) Uani 1.00 1 d .
I(4) I 0.41395(4) 0.76843(7) 0.47652(3) 0.0498(2) Uani 1.00 1 d .
O(1) O 0.5476(10) 0.8024(19) 0.3311(9) 0.225(9) Uani 1.00 1 d .
N(1) N 0.9614(3) 0.2133(7) 0.4728(3) 0.041(2) Uani 1.00 1 d .
N(2) N 0.8913(4) 0.4450(7) 0.4264(3) 0.051(2) Uani 1.00 1 d .
N(3) N 0.7974(3) 0.2545(7) 0.4879(3) 0.042(2) Uani 1.00 1 d .
N(4) N 0.7583(3) 0.6583(6) 0.5505(3) 0.039(2) Uani 1.00 1 d .
N(5) N 0.5966(4) 0.5885(7) 0.5169(3) 0.048(2) Uani 1.00 1 d .
N(6) N 0.6421(4) 0.8492(7) 0.5212(3) 0.043(2) Uani 1.00 1 d .
C(1) C 0.8838(5) 0.0826(7) 0.3424(3) 0.032(2) Uani 1.00 1 d .
C(2) C 0.9207(4) 0.1909(8) 0.3115(3) 0.034(2) Uani 1.00 1 d .
C(3) C 0.8596(4) 0.2829(8) 0.2974(3) 0.031(2) Uani 1.00 1 d .
C(4) C 0.7865(4) 0.2349(7) 0.3227(3) 0.030(2) Uani 1.00 1 d .
C(5) C 0.8019(4) 0.1114(7) 0.3486(3) 0.029(2) Uani 1.00 1 d .
C(6) C 0.9247(5) -0.0392(8) 0.3607(4) 0.045(3) Uani 1.00 1 d .
C(7) C 1.0055(4) 0.1994(9) 0.2907(4) 0.043(2) Uani 1.00 1 d .
C(8) C 0.8720(5) 0.4078(8) 0.2643(4) 0.045(2) Uani 1.00 1 d .
C(9) C 0.7080(5) 0.2983(9) 0.3153(4) 0.049(3) Uani 1.00 1 d .
C(10) C 0.7421(5) 0.0246(8) 0.3782(4) 0.042(2) Uani 1.00 1 d .
C(11) C 0.6959(4) 0.7064(9) 0.6925(3) 0.035(2) Uani 1.00 1 d .
C(12) C 0.6482(5) 0.8160(9) 0.6810(4) 0.040(2) Uani 1.00 1 d .
C(13) C 0.5673(4) 0.7723(9) 0.6662(4) 0.038(2) Uani 1.00 1 d .
C(14) C 0.5684(5) 0.6379(9) 0.6679(3) 0.037(2) Uani 1.00 1 d .
C(15) C 0.6475(5) 0.5944(9) 0.6829(4) 0.038(2) Uani 1.00 1 d .
C(16) C 0.7809(4) 0.7081(9) 0.7106(4) 0.049(3) Uani 1.00 1 d .
C(17) C 0.6740(5) 0.9503(8) 0.6885(4) 0.045(3) Uani 1.00 1 d .
C(18) C 0.4989(5) 0.8594(9) 0.6574(4) 0.052(3) Uani 1.00 1 d .
C(19) C 0.4973(5) 0.5559(9) 0.6567(4) 0.053(3) Uani 1.00 1 d .
C(20) C 0.6719(5) 0.4595(9) 0.6940(4) 0.055(3) Uani 1.00 1 d .
C(21) C 0.4745(11) 0.8057(14) 0.3135(6) 0.121(6) Uani 1.00 1 d .
H(1) H 0.9784 -0.0341 0.3494 0.054 Uiso 1.00 1 c R
H(2) H 0.9006 -0.1074 0.3378 0.054 Uiso 1.00 1 c R
H(3) H 0.9208 -0.0528 0.4065 0.054 Uiso 1.00 1 c R
H(4) H 1.0139 0.2776 0.2692 0.052 Uiso 1.00 1 c R
H(5) H 1.0167 0.1320 0.2617 0.052 Uiso 1.00 1 c R
H(6) H 1.0391 0.1940 0.3282 0.052 Uiso 1.00 1 c R
H(7) H 0.8235 0.4519 0.2615 0.054 Uiso 1.00 1 c R
H(8) H 0.8913 0.3940 0.2216 0.054 Uiso 1.00 1 c R
H(9) H 0.9090 0.4563 0.2889 0.054 Uiso 1.00 1 c R
H(10) H 0.6687 0.2462 0.3338 0.058 Uiso 1.00 1 c R
H(11) H 0.6963 0.3114 0.2703 0.058 Uiso 1.00 1 c R
H(12) H 0.7093 0.3772 0.3373 0.058 Uiso 1.00 1 c R
H(13) H 0.7671 -0.0512 0.3921 0.050 Uiso 1.00 1 c R
H(14) H 0.7024 0.0053 0.3465 0.050 Uiso 1.00 1 c R
H(15) H 0.7190 0.0648 0.4147 0.050 Uiso 1.00 1 c R
H(16) H 1.0106 0.2122 0.4517 0.049 Uiso 1.00 1 c R
H(17) H 0.9524 0.1337 0.4927 0.049 Uiso 1.00 1 c R
H(18) H 0.9616 0.2774 0.5052 0.049 Uiso 1.00 1 c R
H(19) H 0.8587 0.4693 0.4615 0.062 Uiso 1.00 1 c R
H(20) H 0.8798 0.4963 0.3894 0.062 Uiso 1.00 1 c R
H(21) H 0.9448 0.4555 0.4391 0.062 Uiso 1.00 1 c R
H(22) H 0.7781 0.1721 0.4963 0.050 Uiso 1.00 1 c R
H(23) H 0.7545 0.3104 0.4806 0.050 Uiso 1.00 1 c R
H(24) H 0.8278 0.2828 0.5244 0.050 Uiso 1.00 1 c R
H(25) H 0.7993 0.6240 0.7156 0.059 Uiso 1.00 1 c R
H(26) H 0.7882 0.7524 0.7507 0.059 Uiso 1.00 1 c R
H(27) H 0.8094 0.7491 0.6773 0.059 Uiso 1.00 1 c R
H(28) H 0.7283 0.9527 0.7000 0.054 Uiso 1.00 1 c R
H(29) H 0.6446 0.9897 0.7219 0.054 Uiso 1.00 1 c R
H(30) H 0.6655 0.9939 0.6484 0.054 Uiso 1.00 1 c R
H(31) H 0.5159 0.9443 0.6627 0.063 Uiso 1.00 1 c R
H(32) H 0.4606 0.8405 0.6891 0.063 Uiso 1.00 1 c R
H(33) H 0.4767 0.8486 0.6149 0.063 Uiso 1.00 1 c R
H(34) H 0.4528 0.6075 0.6478 0.064 Uiso 1.00 1 c R
H(35) H 0.4884 0.5068 0.6947 0.064 Uiso 1.00 1 c R
H(36) H 0.5059 0.5015 0.6206 0.064 Uiso 1.00 1 c R
H(37) H 0.6278 0.4058 0.6873 0.067 Uiso 1.00 1 c R
H(38) H 0.6913 0.4500 0.7376 0.067 Uiso 1.00 1 c R
H(39) H 0.7118 0.4375 0.6643 0.067 Uiso 1.00 1 c R
H(40) H 0.7791 0.5831 0.5693 0.047 Uiso 1.00 1 c R
H(41) H 0.7939 0.7260 0.5582 0.047 Uiso 1.00 1 c R
H(42) H 0.7508 0.6470 0.5048 0.047 Uiso 1.00 1 c R
H(43) H 0.5845 0.6408 0.4804 0.058 Uiso 1.00 1 c R
H(44) H 0.5498 0.5500 0.5319 0.057 Uiso 1.00 1 c R
H(45) H 0.6327 0.5250 0.5044 0.057 Uiso 1.00 1 c R
H(46) H 0.6654 0.9239 0.5385 0.051 Uiso 1.00 1 c R
H(47) H 0.5887 0.8654 0.5098 0.051 Uiso 1.00 1 c R
H(48) H 0.6695 0.8234 0.4834 0.051 Uiso 1.00 1 c R
H(49) H 0.4699 0.8389 0.2705 0.146 Uiso 1.00 1 c R
H(50) H 0.4464 0.8578 0.3428 0.146 Uiso 1.00 1 c R
H(51) H 0.4535 0.7227 0.3143 0.146 Uiso 1.00 1 c R

loop_
_atom_site_aniso_label
_atom_site_aniso_U_11
_atom_site_aniso_U_22
_atom_site_aniso_U_33
_atom_site_aniso_U_12
_atom_site_aniso_U_13
_atom_site_aniso_U_23
Ir(1) 0.02480(17) 0.02932(19) 0.02796(17) -0.00155(15) -0.00121(13) -0.00078(15)
Ir(2) 0.02566(18) 0.0348(2) 0.02627(17) -0.00275(15) 0.00084(13) -0.00444(16)
I(1) 0.1240(7) 0.0483(4) 0.0366(4) -0.0052(4) 0.0219(4) -0.0032(3)
I(2) 0.0475(4) 0.0621(4) 0.0423(3) 0.0094(3) -0.0073(3) -0.0133(3)
I(3) 0.0378(3) 0.0483(4) 0.0461(3) -0.0018(3) -0.0004(2) 0.0101(3)
I(4) 0.0388(3) 0.0574(4) 0.0534(4) 0.0040(3) 0.0014(3) -0.0036(3)
O(1) 0.199(17) 0.26(2) 0.214(19) 0.032(16) 0.032(14) 0.000(15)
N(1) 0.032(4) 0.055(5) 0.036(4) 0.003(3) -0.003(3) -0.011(3)
N(2) 0.071(6) 0.046(5) 0.036(4) -0.015(4) -0.008(4) -0.008(3)
N(3) 0.032(4) 0.047(4) 0.046(4) -0.006(3) 0.003(3) -0.007(3)
N(4) 0.044(4) 0.046(5) 0.028(4) 0.002(3) 0.006(3) -0.015(3)
N(5) 0.040(4) 0.057(5) 0.047(5) -0.014(4) -0.005(3) -0.006(4)
N(6) 0.048(5) 0.048(5) 0.033(4) 0.004(3) 0.003(3) 0.005(3)
C(1) 0.041(5) 0.022(4) 0.031(4) 0.001(3) -0.008(3) -0.007(3)
C(2) 0.029(4) 0.051(5) 0.023(4) -0.007(4) -0.004(3) 0.004(4)
C(3) 0.036(4) 0.036(5) 0.023(4) -0.004(4) 0.004(3) -0.001(3)
C(4) 0.028(4) 0.029(5) 0.032(4) -0.000(3) -0.003(3) 0.002(3)
C(5) 0.034(5) 0.024(4) 0.030(4) -0.001(3) -0.001(3) -0.005(3)
C(6) 0.044(5) 0.043(6) 0.049(6) 0.005(4) -0.002(4) -0.004(4)
C(7) 0.035(5) 0.057(6) 0.037(5) -0.000(4) 0.001(4) -0.004(4)
C(8) 0.048(6) 0.052(6) 0.035(5) -0.011(4) 0.001(4) 0.014(4)
C(9) 0.042(5) 0.044(6) 0.060(6) 0.002(4) -0.014(4) -0.002(5)
C(10) 0.046(5) 0.040(5) 0.038(5) -0.007(4) -0.011(4) 0.003(4)
C(11) 0.033(4) 0.056(6) 0.017(4) -0.002(4) -0.008(3) -0.004(4)
C(12) 0.030(5) 0.063(7) 0.026(4) -0.004(4) 0.010(3) -0.009(4)
C(13) 0.035(5) 0.052(7) 0.026(4) 0.003(4) 0.008(3) -0.006(4)
C(14) 0.032(5) 0.055(6) 0.025(4) -0.005(4) 0.011(3) 0.002(4)
C(15) 0.029(5) 0.053(6) 0.031(5) -0.001(4) 0.006(3) -0.004(4)
C(16) 0.035(5) 0.071(7) 0.040(5) 0.002(5) -0.001(4) -0.010(5)
C(17) 0.036(5) 0.041(6) 0.058(6) -0.008(4) 0.002(4) -0.015(4)
C(18) 0.045(6) 0.070(7) 0.042(6) 0.011(5) 0.007(4) -0.018(5)
C(19) 0.037(5) 0.067(7) 0.056(6) -0.018(5) 0.010(4) -0.007(5)
C(20) 0.064(7) 0.054(7) 0.048(6) 0.003(5) 0.006(5) 0.014(5)
C(21) 0.24(2) 0.079(11) 0.041(7) -0.020(14) 0.022(11) 0.015(7)

loop_
_atom_type_symbol
_atom_type_description
_atom_type_scat_dispersion_real
_atom_type_scat_dispersion_imag
_atom_type_scat_source
C C 0.003 0.002
;
International Tables for Crystallography
(1992, Vol. C, Tables 4.2.6.8 and 6.1.1.4)
;
H H 0.000 0.000
;
International Tables for Crystallography
(1992, Vol. C, Table 6.1.1.4)
;
I I -0.474 1.812
;
International Tables for Crystallography
(1992, Vol. C, Tables 4.2.6.8 and 6.1.1.4)
;
N N 0.006 0.003
;
International Tables for Crystallography
(1992, Vol. C, Tables 4.2.6.8 and 6.1.1.4)
;
Ir Ir -1.444 7.990
;
International Tables for Crystallography
(1992, Vol. C, Tables 4.2.6.8 and 6.1.1.4)
;
O O 0.011 0.006
;
International Tables for Crystallography
(1992, Vol. C, Tables 4.2.6.8 and 6.1.1.4)
;

loop_
_geom_angle_atom_site_label_1
_geom_angle_atom_site_label_2
_geom_angle_atom_site_label_3
_geom_angle
_geom_angle_publ_flag
N(1) Ir(1) N(2) 84.5(2) yes
N(1) Ir(1) N(3) 82.9(2) yes
N(1) Ir(1) C(1) 98.2(2) yes
N(1) Ir(1) C(2) 103.1(2) yes
N(1) Ir(1) C(3) 137.6(2) yes
N(1) Ir(1) C(4) 163.6(2) yes
N(1) Ir(1) C(5) 126.3(2) yes
N(2) Ir(1) N(3) 83.8(2) yes
N(2) Ir(1) C(1) 153.5(3) yes
N(2) Ir(1) C(2) 114.3(3) yes
N(2) Ir(1) C(3) 95.0(2) yes
N(2) Ir(1) C(4) 110.9(2) yes
N(2) Ir(1) C(5) 149.1(2) yes
N(3) Ir(1) C(1) 122.7(2) yes
N(3) Ir(1) C(2) 161.2(3) yes
N(3) Ir(1) C(3) 139.3(2) yes
N(3) Ir(1) C(4) 103.6(2) yes
N(3) Ir(1) C(5) 96.6(2) yes
C(1) Ir(1) C(2) 39.3(3) yes
C(1) Ir(1) C(3) 65.3(3) yes
C(1) Ir(1) C(4) 65.6(3) yes
C(1) Ir(1) C(5) 38.6(3) yes
C(2) Ir(1) C(3) 39.1(3) yes
C(2) Ir(1) C(4) 66.1(2) yes
C(2) Ir(1) C(5) 65.3(3) yes
C(3) Ir(1) C(4) 39.2(2) yes
C(3) Ir(1) C(5) 64.7(3) yes
C(4) Ir(1) C(5) 38.8(3) yes
N(4) Ir(2) N(5) 85.8(2) yes
N(4) Ir(2) N(6) 84.2(2) yes
N(4) Ir(2) C(11) 94.2(2) yes
N(4) Ir(2) C(12) 118.3(2) yes
N(4) Ir(2) C(13) 158.0(2) yes
N(4) Ir(2) C(14) 142.4(3) yes
N(4) Ir(2) C(15) 104.9(2) yes
N(5) Ir(2) N(6) 83.4(2) yes
N(5) Ir(2) C(11) 147.1(3) yes
N(5) Ir(2) C(12) 155.9(2) yes
N(5) Ir(2) C(13) 115.9(2) yes
N(5) Ir(2) C(14) 95.1(3) yes
N(5) Ir(2) C(15) 108.7(3) yes
N(6) Ir(2) C(11) 129.5(3) yes
N(6) Ir(2) C(12) 99.1(3) yes
N(6) Ir(2) C(13) 101.2(3) yes
N(6) Ir(2) C(14) 133.3(3) yes
N(6) Ir(2) C(15) 165.1(3) yes
C(11) Ir(2) C(12) 38.8(3) yes
C(11) Ir(2) C(13) 65.8(3) yes
C(11) Ir(2) C(14) 65.5(3) yes
C(11) Ir(2) C(15) 39.6(3) yes
C(12) Ir(2) C(13) 40.0(3) yes
C(12) Ir(2) C(14) 65.7(3) yes
C(12) Ir(2) C(15) 66.2(3) yes
C(13) Ir(2) C(14) 38.5(3) yes
C(13) Ir(2) C(15) 66.0(3) yes
C(14) Ir(2) C(15) 39.5(3) yes
Ir(1) C(1) C(2) 69.6(4) yes
Ir(1) C(1) C(5) 70.2(4) yes
Ir(1) C(1) C(6) 127.9(5) yes
C(2) C(1) C(5) 107.3(6) yes
C(2) C(1) C(6) 125.4(7) yes
C(5) C(1) C(6) 127.2(7) yes
Ir(1) C(2) C(1) 71.1(4) yes
Ir(1) C(2) C(3) 71.2(4) yes
Ir(1) C(2) C(7) 128.6(5) yes
C(1) C(2) C(3) 107.6(6) yes
C(1) C(2) C(7) 126.1(7) yes
C(3) C(2) C(7) 126.0(7) yes
Ir(1) C(3) C(2) 69.7(4) yes
Ir(1) C(3) C(4) 69.3(4) yes
Ir(1) C(3) C(8) 124.9(5) yes
C(2) C(3) C(4) 108.1(6) yes
C(2) C(3) C(8) 125.1(7) yes
C(4) C(3) C(8) 126.8(7) yes
Ir(1) C(4) C(3) 71.5(4) yes
Ir(1) C(4) C(5) 71.2(4) yes
Ir(1) C(4) C(9) 128.1(5) yes
C(3) C(4) C(5) 107.5(6) yes
C(3) C(4) C(9) 125.2(7) yes
C(5) C(4) C(9) 127.0(7) yes
Ir(1) C(5) C(1) 71.2(4) yes
Ir(1) C(5) C(4) 69.9(4) yes
Ir(1) C(5) C(10) 124.9(5) yes
C(1) C(5) C(4) 109.5(6) yes
C(1) C(5) C(10) 124.7(7) yes
C(4) C(5) C(10) 125.8(7) yes
Ir(2) C(11) C(12) 70.4(4) yes
Ir(2) C(11) C(15) 69.6(4) yes
Ir(2) C(11) C(16) 125.6(5) yes
C(12) C(11) C(15) 108.7(7) yes
C(12) C(11) C(16) 125.2(8) yes
C(15) C(11) C(16) 126.1(8) yes
Ir(2) C(12) C(11) 70.7(4) yes
Ir(2) C(12) C(13) 70.5(4) yes
Ir(2) C(12) C(17) 128.1(6) yes
C(11) C(12) C(13) 107.6(8) yes
C(11) C(12) C(17) 126.1(7) yes
C(13) C(12) C(17) 126.1(8) yes
Ir(2) C(13) C(12) 69.5(4) yes
Ir(2) C(13) C(14) 70.2(4) yes
Ir(2) C(13) C(18) 129.4(6) yes
C(12) C(13) C(14) 107.2(7) yes
C(12) C(13) C(18) 123.5(8) yes
C(14) C(13) C(18) 129.0(7) yes
Ir(2) C(14) C(13) 71.3(4) yes
Ir(2) C(14) C(15) 69.8(4) yes
Ir(2) C(14) C(19) 126.0(6) yes
C(13) C(14) C(15) 109.5(7) yes
C(13) C(14) C(19) 124.3(7) yes
C(15) C(14) C(19) 126.2(8) yes
Ir(2) C(15) C(11) 70.9(4) yes
Ir(2) C(15) C(14) 70.7(4) yes
Ir(2) C(15) C(20) 128.7(6) yes
C(11) C(15) C(14) 106.9(8) yes
C(11) C(15) C(20) 126.9(7) yes
C(14) C(15) C(20) 125.9(8) yes
Ir(1) N(1) H(16) 109.5 no
Ir(1) N(1) H(17) 109.5 no
Ir(1) N(1) H(18) 109.4 no
H(16) N(1) H(17) 109.5 no
H(16) N(1) H(18) 109.5 no
H(17) N(1) H(18) 109.5 no
Ir(1) N(2) H(19) 109.5 no
Ir(1) N(2) H(20) 109.5 no
Ir(1) N(2) H(21) 109.4 no
H(19) N(2) H(20) 109.5 no
H(19) N(2) H(21) 109.5 no
H(20) N(2) H(21) 109.5 no
Ir(1) N(3) H(22) 109.5 no
Ir(1) N(3) H(23) 109.5 no
Ir(1) N(3) H(24) 109.4 no
H(22) N(3) H(23) 109.5 no
H(22) N(3) H(24) 109.5 no
H(23) N(3) H(24) 109.5 no
Ir(2) N(4) H(40) 109.5 no
Ir(2) N(4) H(41) 109.4 no
Ir(2) N(4) H(42) 109.4 no
H(40) N(4) H(41) 109.5 no
H(40) N(4) H(42) 109.5 no
H(41) N(4) H(42) 109.5 no
Ir(2) N(5) H(43) 109.4 no
Ir(2) N(5) H(44) 109.5 no
Ir(2) N(5) H(45) 109.5 no
H(43) N(5) H(44) 109.5 no
H(43) N(5) H(45) 109.5 no
H(44) N(5) H(45) 109.5 no
Ir(2) N(6) H(46) 109.5 no
Ir(2) N(6) H(47) 109.4 no
Ir(2) N(6) H(48) 109.5 no
H(46) N(6) H(47) 109.5 no
H(46) N(6) H(48) 109.5 no
H(47) N(6) H(48) 109.5 no
C(1) C(6) H(1) 109.4 no
C(1) C(6) H(2) 109.5 no
C(1) C(6) H(3) 109.5 no
H(1) C(6) H(2) 109.5 no
H(1) C(6) H(3) 109.5 no
H(2) C(6) H(3) 109.5 no
C(2) C(7) H(4) 109.5 no
C(2) C(7) H(5) 109.5 no
C(2) C(7) H(6) 109.5 no
H(4) C(7) H(5) 109.5 no
H(4) C(7) H(6) 109.5 no
H(5) C(7) H(6) 109.5 no
C(3) C(8) H(7) 109.4 no
C(3) C(8) H(8) 109.4 no
C(3) C(8) H(9) 109.6 no
H(7) C(8) H(8) 109.5 no
H(7) C(8) H(9) 109.5 no
H(8) C(8) H(9) 109.5 no
C(4) C(9) H(10) 109.4 no
C(4) C(9) H(11) 109.5 no
C(4) C(9) H(12) 109.5 no
H(10) C(9) H(11) 109.5 no
H(10) C(9) H(12) 109.5 no
H(11) C(9) H(12) 109.5 no
C(5) C(10) H(13) 109.4 no
C(5) C(10) H(14) 109.5 no
C(5) C(10) H(15) 109.5 no
H(13) C(10) H(14) 109.5 no
H(13) C(10) H(15) 109.5 no
H(14) C(10) H(15) 109.5 no
C(11) C(16) H(25) 109.5 no
C(11) C(16) H(26) 109.4 no
C(11) C(16) H(27) 109.5 no
H(25) C(16) H(26) 109.5 no
H(25) C(16) H(27) 109.5 no
H(26) C(16) H(27) 109.5 no
C(12) C(17) H(28) 109.4 no
C(12) C(17) H(29) 109.5 no
C(12) C(17) H(30) 109.5 no
H(28) C(17) H(29) 109.5 no
H(28) C(17) H(30) 109.5 no
H(29) C(17) H(30) 109.5 no
C(13) C(18) H(31) 109.6 no
C(13) C(18) H(32) 109.4 no
C(13) C(18) H(33) 109.4 no
H(31) C(18) H(32) 109.5 no
H(31) C(18) H(33) 109.5 no
H(32) C(18) H(33) 109.5 no
C(14) C(19) H(34) 109.5 no
C(14) C(19) H(35) 109.4 no
C(14) C(19) H(36) 109.5 no
H(34) C(19) H(35) 109.5 no
H(34) C(19) H(36) 109.5 no
H(35) C(19) H(36) 109.5 no
C(15) C(20) H(37) 109.4 no
C(15) C(20) H(38) 109.5 no
C(15) C(20) H(39) 109.6 no
H(37) C(20) H(38) 109.5 no
H(37) C(20) H(39) 109.5 no
H(38) C(20) H(39) 109.5 no
O(1) C(21) H(49) 109.5 no
O(1) C(21) H(50) 109.6 no
O(1) C(21) H(51) 109.4 no
H(49) C(21) H(50) 109.5 no
H(49) C(21) H(51) 109.5 no
H(50) C(21) H(51) 109.5 no

loop_
_geom_bond_atom_site_label_1
_geom_bond_atom_site_label_2
_geom_bond_distance
_geom_bond_publ_flag
Ir(1) N(1) 2.140(6) yes
Ir(1) N(2) 2.146(7) yes
Ir(1) N(3) 2.161(6) yes
Ir(1) C(1) 2.177(8) yes
Ir(1) C(2) 2.157(7) yes
Ir(1) C(3) 2.177(7) yes
Ir(1) C(4) 2.147(7) yes
Ir(1) C(5) 2.164(7) yes
Ir(2) N(4) 2.141(6) yes
Ir(2) N(5) 2.152(7) yes
Ir(2) N(6) 2.164(7) yes
Ir(2) C(11) 2.160(7) yes
Ir(2) C(12) 2.156(8) yes
Ir(2) C(13) 2.170(8) yes
Ir(2) C(14) 2.155(8) yes
Ir(2) C(15) 2.142(8) yes
O(1) C(21) 1.29(2) yes
C(1) C(2) 1.459(12) yes
C(1) C(5) 1.435(11) yes
C(1) C(6) 1.510(12) yes
C(2) C(3) 1.452(11) yes
C(2) C(7) 1.515(11) yes
C(3) C(4) 1.449(11) yes
C(3) C(8) 1.502(12) yes
C(4) C(5) 1.434(11) yes
C(4) C(9) 1.501(11) yes
C(5) C(10) 1.508(11) yes
C(11) C(12) 1.434(13) yes
C(11) C(15) 1.456(13) yes
C(11) C(16) 1.488(11) yes
C(12) C(13) 1.479(12) yes
C(12) C(17) 1.496(13) yes
C(13) C(14) 1.425(13) yes
C(13) C(18) 1.494(13) yes
C(14) C(15) 1.451(12) yes
C(14) C(19) 1.505(12) yes
C(15) C(20) 1.504(13) yes
N(1) H(16) 0.950 no
N(1) H(17) 0.950 no
N(1) H(18) 0.950 no
N(2) H(19) 0.950 no
N(2) H(20) 0.950 no
N(2) H(21) 0.950 no
N(3) H(22) 0.950 no
N(3) H(23) 0.950 no
N(3) H(24) 0.950 no
N(4) H(40) 0.950 no
N(4) H(41) 0.950 no
N(4) H(42) 0.950 no
N(5) H(43) 0.950 no
N(5) H(44) 0.950 no
N(5) H(45) 0.950 no
N(6) H(46) 0.950 no
N(6) H(47) 0.950 no
N(6) H(48) 0.950 no
C(6) H(1) 0.950 no
C(6) H(2) 0.950 no
C(6) H(3) 0.950 no
C(7) H(4) 0.950 no
C(7) H(5) 0.950 no
C(7) H(6) 0.950 no
C(8) H(7) 0.950 no
C(8) H(8) 0.950 no
C(8) H(9) 0.950 no
C(9) H(10) 0.950 no
C(9) H(11) 0.950 no
C(9) H(12) 0.950 no
C(10) H(13) 0.950 no
C(10) H(14) 0.950 no
C(10) H(15) 0.950 no
C(16) H(25) 0.950 no
C(16) H(26) 0.950 no
C(16) H(27) 0.950 no
C(17) H(28) 0.950 no
C(17) H(29) 0.950 no
C(17) H(30) 0.950 no
C(18) H(31) 0.950 no
C(18) H(32) 0.950 no
C(18) H(33) 0.950 no
C(19) H(34) 0.950 no
C(19) H(35) 0.950 no
C(19) H(36) 0.950 no
C(20) H(37) 0.950 no
C(20) H(38) 0.950 no
C(20) H(39) 0.950 no
C(21) H(49) 0.950 no
C(21) H(50) 0.950 no
C(21) H(51) 0.950 no

loop_
_geom_contact_atom_site_label_1
_geom_contact_atom_site_label_2
_geom_contact_distance
_geom_contact_site_symmetry_2
Ir(1) C(6) 3.325(8) .
Ir(1) C(7) 3.320(8) .
Ir(1) C(8) 3.276(8) .
Ir(1) C(9) 3.293(8) .
Ir(1) C(10) 3.269(8) .
Ir(2) C(16) 3.259(8) .
Ir(2) C(17) 3.297(9) .
Ir(2) C(18) 3.325(9) .
Ir(2) C(19) 3.274(9) .
Ir(2) C(20) 3.298(9) .
I(1) O(1) 3.527(18) .
I(1) N(4) 3.543(6) .
I(3) N(4) 3.578(7) .
I(4) C(21) 3.530(14) .
O(1) I(1) 3.527(18) .
O(1) C(13) 3.49(2) 4_564
O(1) C(14) 3.42(2) 4_564
N(1) N(2) 2.883(10) .
N(1) N(3) 2.848(9) .
N(1) C(1) 3.263(10) .
N(1) C(2) 3.366(10) .
N(1) C(6) 3.570(11) .
N(2) N(1) 2.883(10) .
N(2) N(3) 2.877(10) .
N(2) C(3) 3.187(10) .
N(2) C(4) 3.536(10) .
N(2) C(8) 3.349(11) .
N(3) N(1) 2.848(9) .
N(3) N(2) 2.877(10) .
N(3) C(4) 3.386(10) .
N(3) C(5) 3.230(10) .
N(3) C(10) 3.432(11) .
N(4) I(1) 3.543(6) .
N(4) I(3) 3.578(7) .
N(4) N(5) 2.922(9) .
N(4) N(6) 2.885(10) .
N(4) C(11) 3.152(10) .
N(4) C(15) 3.396(10) .
N(4) C(16) 3.333(11) .
N(5) N(4) 2.922(9) .
N(5) N(6) 2.871(10) .
N(5) C(14) 3.177(10) .
N(5) C(15) 3.490(10) .
N(5) C(19) 3.365(12) .
N(6) N(4) 2.885(10) .
N(6) N(5) 2.871(10) .
N(6) C(12) 3.288(10) .
N(6) C(13) 3.349(10) .
C(1) N(1) 3.263(10) .
C(1) C(3) 2.348(11) .
C(1) C(4) 2.342(11) .
C(1) C(7) 2.651(12) .
C(1) C(10) 2.608(12) .
C(2) N(1) 3.366(10) .
C(2) C(4) 2.347(11) .
C(2) C(5) 2.331(11) .
C(2) C(6) 2.638(12) .
C(2) C(8) 2.621(12) .
C(3) N(2) 3.187(10) .
C(3) C(1) 2.348(11) .
C(3) C(5) 2.324(11) .
C(3) C(7) 2.643(11) .
C(3) C(9) 2.619(11) .
C(4) N(2) 3.536(10) .
C(4) N(3) 3.386(10) .
C(4) C(1) 2.342(11) .
C(4) C(2) 2.347(11) .
C(4) C(8) 2.639(12) .
C(4) C(10) 2.619(11) .
C(5) N(3) 3.230(10) .
C(5) C(2) 2.331(11) .
C(5) C(3) 2.324(11) .
C(5) C(6) 2.638(12) .
C(5) C(9) 2.627(12) .
C(6) Ir(1) 3.325(8) .
C(6) N(1) 3.570(11) .
C(6) C(2) 2.638(12) .
C(6) C(5) 2.638(12) .
C(6) C(7) 3.226(12) .
C(6) C(10) 3.209(12) .
C(7) Ir(1) 3.320(8) .
C(7) C(1) 2.651(12) .
C(7) C(3) 2.643(11) .
C(7) C(6) 3.226(12) .
C(7) C(8) 3.207(12) .
C(8) Ir(1) 3.276(8) .
C(8) N(2) 3.349(11) .
C(8) C(2) 2.621(12) .
C(8) C(4) 2.639(12) .
C(8) C(7) 3.207(12) .
C(8) C(9) 3.216(12) .
C(9) Ir(1) 3.293(8) .
C(9) C(3) 2.619(11) .
C(9) C(5) 2.627(12) .
C(9) C(8) 3.216(12) .
C(9) C(10) 3.220(13) .
C(10) Ir(1) 3.269(8) .
C(10) N(3) 3.432(11) .
C(10) C(1) 2.608(12) .
C(10) C(4) 2.619(11) .
C(10) C(6) 3.209(12) .
C(10) C(9) 3.220(13) .
C(11) N(4) 3.152(10) .
C(11) C(13) 2.351(11) .
C(11) C(14) 2.335(12) .
C(11) C(17) 2.612(13) .
C(11) C(20) 2.648(13) .
C(12) N(6) 3.288(10) .
C(12) C(14) 2.338(13) .
C(12) C(15) 2.349(13) .
C(12) C(16) 2.594(12) .
C(12) C(18) 2.619(12) .
C(13) O(1) 3.49(2) 4_565
C(13) N(6) 3.349(10) .
C(13) C(11) 2.351(11) .
C(13) C(15) 2.349(13) .
C(13) C(17) 2.652(12) .
C(13) C(19) 2.591(13) .
C(13) C(21) 3.526(17) 4_565
C(14) O(1) 3.42(2) 4_565
C(14) N(5) 3.177(10) .
C(14) C(11) 2.335(12) .
C(14) C(12) 2.338(13) .
C(14) C(18) 2.635(14) .
C(14) C(20) 2.632(13) .
C(14) C(21) 3.459(17) 4_565
C(15) N(4) 3.396(10) .
C(15) N(5) 3.490(10) .
C(15) C(12) 2.349(13) .
C(15) C(13) 2.349(13) .
C(15) C(16) 2.625(12) .
C(15) C(19) 2.636(12) .
C(16) Ir(2) 3.259(8) .
C(16) N(4) 3.333(11) .
C(16) C(12) 2.594(12) .
C(16) C(15) 2.625(12) .
C(16) C(17) 3.174(13) .
C(16) C(20) 3.237(13) .
C(17) Ir(2) 3.297(9) .
C(17) C(11) 2.612(13) .
C(17) C(13) 2.652(12) .
C(17) C(16) 3.174(13) .
C(17) C(18) 3.186(12) .
C(18) Ir(2) 3.325(9) .
C(18) C(12) 2.619(12) .
C(18) C(14) 2.635(14) .
C(18) C(17) 3.186(12) .
C(18) C(19) 3.216(14) .
C(19) Ir(2) 3.274(9) .
C(19) N(5) 3.365(12) .
C(19) C(13) 2.591(13) .
C(19) C(15) 2.636(12) .
C(19) C(18) 3.216(14) .
C(19) C(20) 3.222(13) .
C(19) C(21) 3.555(17) 4_565
C(20) Ir(2) 3.298(9) .
C(20) C(11) 2.648(13) .
C(20) C(14) 2.632(13) .
C(20) C(16) 3.237(13) .
C(20) C(19) 3.222(13) .
C(21) I(4) 3.530(14) .
C(21) C(13) 3.526(17) 4_564
C(21) C(14) 3.459(17) 4_564
C(21) C(19) 3.555(17) 4_564
Ir(1) H(3) 3.331 .
Ir(1) H(6) 3.334 .
Ir(1) H(9) 3.259 .
Ir(1) H(12) 3.303 .
Ir(1) H(15) 3.252 .
Ir(1) H(16) 2.615 .
Ir(1) H(17) 2.615 .
Ir(1) H(18) 2.614 .
Ir(1) H(19) 2.622 .
Ir(1) H(20) 2.621 .
Ir(1) H(21) 2.620 .
Ir(1) H(22) 2.635 .
Ir(1) H(23) 2.635 .
Ir(1) H(24) 2.634 .
Ir(2) H(27) 3.247 .
Ir(2) H(30) 3.306 .
Ir(2) H(33) 3.342 .
Ir(2) H(36) 3.268 .
Ir(2) H(39) 3.316 .
Ir(2) H(40) 2.617 .
Ir(2) H(41) 2.615 .
Ir(2) H(42) 2.616 .
Ir(2) H(43) 2.625 .
Ir(2) H(44) 2.627 .
Ir(2) H(45) 2.627 .
Ir(2) H(46) 2.637 .
Ir(2) H(47) 2.637 .
Ir(2) H(48) 2.637 .
I(1) H(12) 3.021 .
I(1) H(13) 3.264 1_565
I(1) H(19) 3.413 .
I(1) H(20) 3.122 .
I(1) H(26) 3.052 4_564
I(1) H(42) 2.600 .
I(1) H(43) 3.171 .
I(1) H(45) 3.290 .
I(1) H(48) 2.973 .
I(2) H(5) 3.583 2_755
I(2) H(18) 2.893 3_766
I(2) H(19) 3.215 3_766
I(2) H(20) 3.595 .
I(2) H(21) 2.883 .
I(2) H(21) 3.591 3_766
I(2) H(24) 2.811 3_766
I(2) H(25) 3.511 3_766
I(2) H(40) 2.881 3_766
I(3) H(1) 3.449 3_766
I(3) H(3) 3.383 1_565
I(3) H(6) 3.294 3_766
I(3) H(16) 2.938 3_766
I(3) H(17) 2.880 1_565
I(3) H(22) 2.922 1_565
I(3) H(24) 3.549 1_565
I(3) H(27) 3.345 .
I(3) H(28) 3.591 .
I(3) H(41) 2.667 .
I(3) H(46) 3.264 .
I(4) H(22) 3.386 3_666
I(4) H(23) 3.129 3_666
I(4) H(33) 3.125 .
I(4) H(43) 3.203 .
I(4) H(44) 3.450 .
I(4) H(44) 3.434 3_666
I(4) H(45) 3.234 3_666
I(4) H(46) 3.541 3_676
I(4) H(47) 3.210 .
I(4) H(50) 2.957 .
I(4) H(51) 3.432 .
O(1) H(14) 3.411 1_565
O(1) H(31) 2.898 3_676
O(1) H(32) 3.573 4_564
O(1) H(35) 3.372 3_666
O(1) H(35) 3.578 4_564
O(1) H(36) 3.494 3_666
O(1) H(43) 3.546 .
O(1) H(49) 1.840 .
O(1) H(50) 1.841 .
O(1) H(51) 1.839 .
N(1) H(3) 3.198 .
N(1) H(3) 3.584 3_756
N(1) H(6) 3.269 .
N(1) H(19) 3.232 .
N(1) H(21) 2.671 .
N(1) H(22) 3.196 .
N(1) H(24) 2.630 .
N(2) H(7) 3.546 .
N(2) H(9) 2.837 .
N(2) H(16) 3.231 .
N(2) H(18) 2.668 .
N(2) H(23) 2.962 .
N(2) H(24) 2.867 .
N(3) H(15) 2.827 .
N(3) H(17) 2.934 .
N(3) H(18) 2.823 .
N(3) H(19) 2.564 .
N(3) H(20) 3.562 .
N(3) H(21) 3.453 .
N(4) H(19) 3.219 .
N(4) H(25) 3.456 .
N(4) H(27) 2.884 .
N(4) H(39) 3.403 .
N(4) H(43) 3.271 .
N(4) H(45) 2.718 .
N(4) H(46) 3.234 .
N(4) H(48) 2.675 .
N(5) H(36) 2.801 .
N(5) H(36) 3.418 3_666
N(5) H(40) 3.270 .
N(5) H(42) 2.714 .
N(5) H(44) 3.046 3_666
N(5) H(47) 2.941 .
N(5) H(48) 2.870 .
N(6) H(13) 3.581 1_565
N(6) H(15) 3.432 1_565
N(6) H(30) 3.040 .
N(6) H(33) 3.434 .
N(6) H(41) 2.982 .
N(6) H(42) 2.856 .
N(6) H(43) 2.551 .
N(6) H(44) 3.547 .
N(6) H(45) 3.456 .
C(1) H(1) 2.034 .
C(1) H(2) 2.035 .
C(1) H(3) 2.035 .
C(1) H(4) 3.397 .
C(1) H(5) 2.874 .
C(1) H(6) 2.916 .
C(1) H(13) 2.657 .
C(1) H(14) 3.198 .
C(1) H(15) 3.200 .
C(1) H(16) 3.372 .
C(1) H(17) 3.314 .
C(2) H(1) 2.687 .
C(2) H(2) 3.225 .
C(2) H(3) 3.231 .
C(2) H(4) 2.039 .
C(2) H(5) 2.039 .
C(2) H(6) 2.039 .
C(2) H(7) 3.373 .
C(2) H(8) 2.869 .
C(2) H(9) 2.856 .
C(2) H(16) 3.233 .
C(3) H(4) 2.700 .
C(3) H(5) 3.212 .
C(3) H(6) 3.250 .
C(3) H(7) 2.026 .
C(3) H(8) 2.026 .
C(3) H(9) 2.029 .
C(3) H(10) 3.370 .
C(3) H(11) 2.842 .
C(3) H(12) 2.880 .
C(3) H(20) 2.958 .
C(4) H(7) 2.698 .
C(4) H(8) 3.230 .
C(4) H(9) 3.222 .
C(4) H(10) 2.026 .
C(4) H(11) 2.027 .
C(4) H(12) 2.027 .
C(4) H(13) 3.365 .
C(4) H(14) 2.869 .
C(4) H(15) 2.861 .
C(4) H(20) 3.460 .
C(4) H(23) 3.380 .
C(4) H(38) 3.066 4_554
C(5) H(1) 3.378 .
C(5) H(2) 2.873 .
C(5) H(3) 2.905 .
C(5) H(10) 2.693 .
C(5) H(11) 3.191 .
C(5) H(12) 3.234 .
C(5) H(13) 2.032 .
C(5) H(14) 2.034 .
C(5) H(15) 2.033 .
C(5) H(22) 3.123 .
C(5) H(23) 3.531 .
C(5) H(38) 2.995 4_554
C(6) H(4) 3.468 2_745
C(6) H(5) 3.156 .
C(6) H(6) 3.224 .
C(6) H(13) 2.772 .
C(6) H(16) 3.550 .
C(6) H(17) 3.290 .
C(7) H(1) 2.792 .
C(7) H(8) 3.152 .
C(7) H(9) 3.179 .
C(7) H(9) 3.390 2_745
C(7) H(16) 3.295 .
C(7) H(27) 3.254 3_766
C(8) H(1) 3.534 2_755
C(8) H(4) 2.781 .
C(8) H(5) 3.091 2_755
C(8) H(11) 3.166 .
C(8) H(12) 3.188 .
C(8) H(20) 2.726 .
C(8) H(28) 3.130 4_564
C(9) H(7) 2.795 .
C(9) H(14) 3.170 .
C(9) H(15) 3.205 .
C(9) H(23) 3.460 .
C(9) H(28) 3.561 4_564
C(9) H(29) 3.129 4_564
C(9) H(32) 3.225 3_666
C(9) H(34) 3.023 3_666
C(9) H(38) 3.084 4_554
C(9) H(49) 3.500 2_645
C(10) H(2) 3.162 .
C(10) H(3) 3.195 .
C(10) H(10) 2.803 .
C(10) H(22) 2.932 .
C(10) H(38) 3.001 4_554
C(10) H(48) 3.286 1_545
C(11) H(25) 2.015 .
C(11) H(26) 2.015 .
C(11) H(27) 2.015 .
C(11) H(28) 2.671 .
C(11) H(29) 3.186 .
C(11) H(30) 3.216 .
C(11) H(37) 3.390 .
C(11) H(38) 2.870 .
C(11) H(39) 2.920 .
C(11) H(40) 3.193 .
C(11) H(41) 3.246 .
C(12) H(25) 3.346 .
C(12) H(26) 2.836 .
C(12) H(27) 2.838 .
C(12) H(28) 2.022 .
C(12) H(29) 2.022 .
C(12) H(30) 2.022 .
C(12) H(31) 2.652 .
C(12) H(32) 3.213 .
C(12) H(33) 3.215 .
C(12) H(46) 3.151 .
C(13) H(28) 3.402 .
C(13) H(29) 2.878 .
C(13) H(30) 2.908 .
C(13) H(31) 2.022 .
C(13) H(32) 2.019 .
C(13) H(33) 2.019 .
C(13) H(34) 2.640 .
C(13) H(35) 3.177 .
C(13) H(36) 3.188 .
C(13) H(46) 3.514 .
C(13) H(47) 3.374 .
C(13) H(49) 2.970 4_565
C(14) H(31) 3.368 .
C(14) H(32) 2.863 .
C(14) H(33) 2.921 .
C(14) H(34) 2.030 .
C(14) H(35) 2.029 .
C(14) H(36) 2.030 .
C(14) H(37) 2.685 .
C(14) H(38) 3.204 .
C(14) H(39) 3.237 .
C(14) H(44) 2.945 .
C(14) H(49) 2.722 4_565
C(15) H(25) 2.678 .
C(15) H(26) 3.217 .
C(15) H(27) 3.211 .
C(15) H(34) 3.383 .
C(15) H(35) 2.878 .
C(15) H(36) 2.881 .
C(15) H(37) 2.028 .
C(15) H(38) 2.029 .
C(15) H(39) 2.030 .
C(15) H(40) 3.260 .
C(15) H(44) 3.513 .
C(16) H(2) 3.446 4_555
C(16) H(4) 3.515 3_766
C(16) H(6) 3.345 3_766
C(16) H(28) 2.749 .
C(16) H(38) 3.185 .
C(16) H(39) 3.234 .
C(16) H(40) 3.181 .
C(16) H(41) 3.135 .
C(17) H(7) 3.106 4_565
C(17) H(11) 3.048 4_565
C(17) H(12) 3.592 4_565
C(17) H(26) 3.115 .
C(17) H(27) 3.152 .
C(17) H(31) 2.735 .
C(17) H(46) 3.083 .
C(17) H(49) 3.430 3_676
C(17) H(50) 2.949 3_676
C(18) H(10) 3.075 3_666
C(18) H(29) 3.112 .
C(18) H(30) 3.183 .
C(18) H(34) 2.788 .
C(18) H(35) 3.408 2_656
C(18) H(47) 3.410 .
C(18) H(49) 3.556 3_676
C(18) H(49) 3.170 4_565
C(18) H(50) 3.137 3_676
C(18) H(51) 3.426 4_565
C(19) H(10) 3.528 3_666
C(19) H(12) 3.593 3_666
C(19) H(29) 3.566 2_646
C(19) H(32) 3.153 .
C(19) H(33) 3.234 .
C(19) H(37) 2.794 .
C(19) H(44) 2.721 .
C(19) H(49) 2.631 4_565
C(19) H(51) 3.122 3_666
C(20) H(10) 3.596 4_555
C(20) H(11) 3.290 4_555
C(20) H(14) 3.175 4_555
C(20) H(25) 2.812 .
C(20) H(32) 3.547 2_646
C(20) H(35) 3.165 .
C(20) H(36) 3.208 .
C(20) H(40) 3.426 .
C(20) H(51) 2.881 3_666
C(21) H(11) 3.351 2_655
C(21) H(29) 3.048 3_676
C(21) H(30) 3.297 3_676
C(21) H(31) 2.698 3_676
C(21) H(32) 2.984 4_564
C(21) H(34) 3.526 4_564
C(21) H(35) 3.375 3_666
C(21) H(35) 3.152 4_564
C(21) H(36) 3.537 3_666
C(21) H(37) 2.838 3_666
H(1) I(3) 3.449 3_766
H(1) C(1) 2.034 .
H(1) C(2) 2.687 .
H(1) C(5) 3.378 .
H(1) C(7) 2.792 .
H(1) C(8) 3.534 2_745
H(1) H(2) 1.551 .
H(1) H(3) 1.551 .
H(1) H(4) 3.146 2_745
H(1) H(5) 2.604 .
H(1) H(6) 2.666 .
H(1) H(8) 2.780 2_745
H(1) H(9) 3.447 2_745
H(1) H(16) 3.383 .
H(1) H(17) 3.463 .
H(1) H(17) 3.577 3_756
H(2) C(1) 2.035 .
H(2) C(2) 3.225 .
H(2) C(5) 2.873 .
H(2) C(10) 3.162 .
H(2) C(16) 3.446 4_554
H(2) H(1) 1.551 .
H(2) H(3) 1.551 .
H(2) H(4) 2.919 2_745
H(2) H(5) 3.589 .
H(2) H(13) 2.615 .
H(2) H(14) 3.587 .
H(2) H(25) 3.017 4_554
H(2) H(26) 3.014 4_554
H(3) Ir(1) 3.331 .
H(3) I(3) 3.383 1_545
H(3) N(1) 3.198 .
H(3) N(1) 3.584 3_756
H(3) C(1) 2.035 .
H(3) C(2) 3.231 .
H(3) C(5) 2.905 .
H(3) C(10) 3.195 .
H(3) H(1) 1.551 .
H(3) H(2) 1.551 .
H(3) H(13) 2.628 .
H(3) H(16) 3.320 .
H(3) H(16) 3.538 3_756
H(3) H(17) 2.696 .
H(3) H(17) 3.080 3_756
H(3) H(18) 3.579 3_756
H(4) C(1) 3.397 .
H(4) C(2) 2.039 .
H(4) C(3) 2.700 .
H(4) C(6) 3.468 2_755
H(4) C(8) 2.781 .
H(4) C(16) 3.515 3_766
H(4) H(1) 3.146 2_755
H(4) H(2) 2.919 2_755
H(4) H(5) 1.551 .
H(4) H(6) 1.551 .
H(4) H(8) 2.599 .
H(4) H(9) 2.638 .
H(4) H(25) 3.357 3_766
H(4) H(26) 3.418 3_766
H(4) H(27) 3.197 3_766
H(5) I(2) 3.583 2_745
H(5) C(1) 2.874 .
H(5) C(2) 2.039 .
H(5) C(3) 3.212 .
H(5) C(6) 3.156 .
H(5) C(8) 3.091 2_745
H(5) H(1) 2.604 .
H(5) H(2) 3.589 .
H(5) H(4) 1.551 .
H(5) H(6) 1.551 .
H(5) H(7) 3.364 2_745
H(5) H(8) 3.588 .
H(5) H(8) 2.985 2_745
H(5) H(9) 2.487 2_745
H(5) H(26) 3.555 3_766
H(5) H(27) 3.433 3_766
H(6) Ir(1) 3.334 .
H(6) I(3) 3.294 3_766
H(6) N(1) 3.269 .
H(6) C(1) 2.916 .
H(6) C(2) 2.039 .
H(6) C(3) 3.250 .
H(6) C(6) 3.224 .
H(6) C(16) 3.345 3_766
H(6) H(1) 2.666 .
H(6) H(4) 1.551 .
H(6) H(5) 1.551 .
H(6) H(8) 3.548 2_745
H(6) H(9) 3.596 2_745
H(6) H(16) 2.589 .
H(6) H(25) 3.490 3_766
H(6) H(26) 3.427 3_766
H(6) H(27) 2.653 3_766
H(7) N(2) 3.546 .
H(7) C(2) 3.373 .
H(7) C(3) 2.026 .
H(7) C(4) 2.698 .
H(7) C(9) 2.795 .
H(7) C(17) 3.106 4_564
H(7) H(5) 3.364 2_755
H(7) H(8) 1.552 .
H(7) H(9) 1.551 .
H(7) H(11) 2.637 .
H(7) H(12) 2.632 .
H(7) H(20) 2.809 .
H(7) H(26) 3.197 4_564
H(7) H(28) 2.272 4_564
H(7) H(29) 3.199 4_564
H(7) H(30) 3.564 4_564
H(8) C(2) 2.869 .
H(8) C(3) 2.026 .
H(8) C(4) 3.230 .
H(8) C(7) 3.152 .
H(8) H(1) 2.780 2_755
H(8) H(4) 2.599 .
H(8) H(5) 3.588 .
H(8) H(5) 2.985 2_755
H(8) H(6) 3.548 2_755
H(8) H(7) 1.552 .
H(8) H(9) 1.551 .
H(8) H(11) 3.591 .
H(8) H(28) 3.240 4_564
H(9) Ir(1) 3.259 .
H(9) N(2) 2.837 .
H(9) C(2) 2.856 .
H(9) C(3) 2.029 .
H(9) C(4) 3.222 .
H(9) C(7) 3.179 .
H(9) C(7) 3.390 2_755
H(9) H(1) 3.447 2_755
H(9) H(4) 2.638 .
H(9) H(5) 2.487 2_755
H(9) H(6) 3.596 2_755
H(9) H(7) 1.551 .
H(9) H(8) 1.551 .
H(9) H(20) 2.166 .
H(9) H(21) 3.121 .
H(10) C(3) 3.370 .
H(10) C(4) 2.026 .
H(10) C(5) 2.693 .
H(10) C(10) 2.803 .
H(10) C(18) 3.075 3_666
H(10) C(19) 3.528 3_666
H(10) C(20) 3.596 4_554
H(10) H(11) 1.551 .
H(10) H(12) 1.551 .
H(10) H(14) 2.627 .
H(10) H(15) 2.668 .
H(10) H(23) 3.385 .
H(10) H(32) 2.424 3_666
H(10) H(33) 2.888 3_666
H(10) H(34) 2.618 3_666
H(10) H(37) 3.462 4_554
H(10) H(38) 2.893 4_554
H(10) H(49) 3.302 2_645
H(11) C(3) 2.842 .
H(11) C(4) 2.027 .
H(11) C(5) 3.191 .
H(11) C(8) 3.166 .
H(11) C(17) 3.048 4_564
H(11) C(20) 3.290 4_554
H(11) C(21) 3.351 2_645
H(11) H(7) 2.637 .
H(11) H(8) 3.591 .
H(11) H(10) 1.551 .
H(11) H(12) 1.551 .
H(11) H(14) 3.599 .
H(11) H(28) 2.939 4_564
H(11) H(29) 2.483 4_564
H(11) H(30) 3.271 4_564
H(11) H(32) 3.240 3_666
H(11) H(34) 3.186 3_666
H(11) H(37) 3.077 4_554
H(11) H(38) 2.850 4_554
H(11) H(39) 3.427 4_554
H(11) H(49) 2.950 2_645
H(11) H(50) 3.361 2_645
H(11) H(51) 3.198 2_645
H(12) Ir(1) 3.303 .
H(12) I(1) 3.021 .
H(12) C(3) 2.880 .
H(12) C(4) 2.027 .
H(12) C(5) 3.234 .
H(12) C(8) 3.188 .
H(12) C(17) 3.592 4_564
H(12) C(19) 3.593 3_666
H(12) H(7) 2.632 .
H(12) H(10) 1.551 .
H(12) H(11) 1.551 .
H(12) H(20) 3.323 .
H(12) H(23) 3.098 .
H(12) H(28) 3.358 4_564
H(12) H(29) 2.947 4_564
H(12) H(34) 2.787 3_666
H(13) I(1) 3.264 1_545
H(13) N(6) 3.581 1_545
H(13) C(1) 2.657 .
H(13) C(4) 3.365 .
H(13) C(5) 2.032 .
H(13) C(6) 2.772 .
H(13) H(2) 2.615 .
H(13) H(3) 2.628 .
H(13) H(14) 1.551 .
H(13) H(15) 1.551 .
H(13) H(22) 3.187 .
H(13) H(38) 3.558 4_554
H(13) H(46) 3.495 1_545
H(13) H(48) 2.852 1_545
H(14) O(1) 3.411 1_545
H(14) C(1) 3.198 .
H(14) C(4) 2.869 .
H(14) C(5) 2.034 .
H(14) C(9) 3.170 .
H(14) C(20) 3.175 4_554
H(14) H(2) 3.587 .
H(14) H(10) 2.627 .
H(14) H(11) 3.599 .
H(14) H(13) 1.551 .
H(14) H(15) 1.551 .
H(14) H(25) 3.454 4_554
H(14) H(32) 3.290 3_666
H(14) H(33) 3.523 3_666
H(14) H(37) 3.600 4_554
H(14) H(38) 2.283 4_554
H(14) H(48) 3.454 1_545
H(15) Ir(1) 3.252 .
H(15) N(3) 2.827 .
H(15) N(6) 3.432 1_545
H(15) C(1) 3.200 .
H(15) C(4) 2.861 .
H(15) C(5) 2.033 .
H(15) C(9) 3.205 .
H(15) H(10) 2.668 .
H(15) H(13) 1.551 .
H(15) H(14) 1.551 .
H(15) H(22) 2.242 .
H(15) H(23) 2.988 .
H(15) H(33) 3.500 3_666
H(15) H(46) 3.091 1_545
H(15) H(48) 3.045 1_545
H(16) Ir(1) 2.615 .
H(16) I(3) 2.938 3_766
H(16) N(2) 3.231 .
H(16) C(1) 3.372 .
H(16) C(2) 3.233 .
H(16) C(6) 3.550 .
H(16) C(7) 3.295 .
H(16) H(1) 3.383 .
H(16) H(3) 3.320 .
H(16) H(3) 3.538 3_756
H(16) H(6) 2.589 .
H(16) H(17) 1.551 .
H(16) H(18) 1.551 .
H(16) H(21) 2.820 .
H(16) H(24) 3.554 .
H(16) H(41) 3.403 3_766
H(17) Ir(1) 2.615 .
H(17) I(3) 2.880 1_545
H(17) N(3) 2.934 .
H(17) C(1) 3.314 .
H(17) C(6) 3.290 .
H(17) H(1) 3.463 .
H(17) H(1) 3.577 3_756
H(17) H(3) 2.696 .
H(17) H(3) 3.080 3_756
H(17) H(16) 1.551 .
H(17) H(17) 3.275 3_756
H(17) H(18) 1.551 .
H(17) H(21) 3.583 .
H(17) H(22) 2.999 .
H(17) H(24) 2.734 .
H(18) Ir(1) 2.614 .
H(18) I(2) 2.893 3_766
H(18) N(2) 2.668 .
H(18) N(3) 2.823 .
H(18) H(3) 3.579 3_756
H(18) H(16) 1.551 .
H(18) H(17) 1.551 .
H(18) H(19) 2.818 .
H(18) H(20) 3.580 .
H(18) H(21) 2.337 .
H(18) H(21) 3.432 3_766
H(18) H(22) 3.320 .
H(18) H(23) 3.570 .
H(18) H(24) 2.320 .
H(19) Ir(1) 2.622 .
H(19) I(1) 3.413 .
H(19) I(2) 3.215 3_766
H(19) N(1) 3.232 .
H(19) N(3) 2.564 .
H(19) N(4) 3.219 .
H(19) H(18) 2.818 .
H(19) H(20) 1.551 .
H(19) H(21) 1.551 .
H(19) H(22) 3.512 .
H(19) H(23) 2.481 .
H(19) H(24) 2.420 .
H(19) H(40) 2.873 .
H(19) H(41) 3.551 .
H(19) H(42) 2.786 .
H(20) Ir(1) 2.621 .
H(20) I(1) 3.122 .
H(20) I(2) 3.595 .
H(20) N(3) 3.562 .
H(20) C(3) 2.958 .
H(20) C(4) 3.460 .
H(20) C(8) 2.726 .
H(20) H(7) 2.809 .
H(20) H(9) 2.166 .
H(20) H(12) 3.323 .
H(20) H(18) 3.580 .
H(20) H(19) 1.551 .
H(20) H(21) 1.551 .
H(20) H(23) 3.471 .
H(21) Ir(1) 2.620 .
H(21) I(2) 2.883 .
H(21) I(2) 3.591 3_766
H(21) N(1) 2.671 .
H(21) N(3) 3.453 .
H(21) H(9) 3.121 .
H(21) H(16) 2.820 .
H(21) H(17) 3.583 .
H(21) H(18) 2.337 .
H(21) H(18) 3.432 3_766
H(21) H(19) 1.551 .
H(21) H(20) 1.551 .
H(21) H(21) 3.235 3_766
H(21) H(24) 3.239 .
H(22) Ir(1) 2.635 .
H(22) I(3) 2.922 1_545
H(22) I(4) 3.386 3_666
H(22) N(1) 3.196 .
H(22) C(5) 3.123 .
H(22) C(10) 2.932 .
H(22) H(13) 3.187 .
H(22) H(15) 2.242 .
H(22) H(17) 2.999 .
H(22) H(18) 3.320 .
H(22) H(19) 3.512 .
H(22) H(23) 1.551 .
H(22) H(24) 1.551 .
H(22) H(46) 3.376 1_545
H(23) Ir(1) 2.635 .
H(23) I(4) 3.129 3_666
H(23) N(2) 2.962 .
H(23) C(4) 3.380 .
H(23) C(5) 3.531 .
H(23) C(9) 3.460 .
H(23) H(10) 3.385 .
H(23) H(12) 3.098 .
H(23) H(15) 2.988 .
H(23) H(18) 3.570 .
H(23) H(19) 2.481 .
H(23) H(20) 3.471 .
H(23) H(22) 1.551 .
H(23) H(24) 1.551 .
H(23) H(40) 3.433 .
H(23) H(45) 3.121 .
H(24) Ir(1) 2.634 .
H(24) I(2) 2.811 3_766
H(24) I(3) 3.549 1_545
H(24) N(1) 2.630 .
H(24) N(2) 2.867 .
H(24) H(16) 3.554 .
H(24) H(17) 2.734 .
H(24) H(18) 2.320 .
H(24) H(19) 2.420 .
H(24) H(21) 3.239 .
H(24) H(22) 1.551 .
H(24) H(23) 1.551 .
H(24) H(40) 3.418 .
H(25) I(2) 3.511 3_766
H(25) N(4) 3.456 .
H(25) C(11) 2.015 .
H(25) C(12) 3.346 .
H(25) C(15) 2.678 .
H(25) C(20) 2.812 .
H(25) H(2) 3.017 4_555
H(25) H(4) 3.357 3_766
H(25) H(6) 3.490 3_766
H(25) H(14) 3.454 4_555
H(25) H(26) 1.551 .
H(25) H(27) 1.551 .
H(25) H(38) 2.648 .
H(25) H(39) 2.677 .
H(25) H(40) 3.039 .
H(25) H(41) 3.396 .
H(26) I(1) 3.052 4_565
H(26) C(11) 2.015 .
H(26) C(12) 2.836 .
H(26) C(15) 3.217 .
H(26) C(17) 3.115 .
H(26) H(2) 3.014 4_555
H(26) H(4) 3.418 3_766
H(26) H(5) 3.555 3_766
H(26) H(6) 3.427 3_766
H(26) H(7) 3.197 4_565
H(26) H(25) 1.551 .
H(26) H(27) 1.551 .
H(26) H(28) 2.564 .
H(26) H(29) 3.548 .
H(27) Ir(2) 3.247 .
H(27) I(3) 3.345 .
H(27) N(4) 2.884 .
H(27) C(7) 3.254 3_766
H(27) C(11) 2.015 .
H(27) C(12) 2.838 .
H(27) C(15) 3.211 .
H(27) C(17) 3.152 .
H(27) H(4) 3.197 3_766
H(27) H(5) 3.433 3_766
H(27) H(6) 2.653 3_766
H(27) H(25) 1.551 .
H(27) H(26) 1.551 .
H(27) H(28) 2.608 .
H(27) H(40) 2.863 .
H(27) H(41) 2.456 .
H(28) I(3) 3.591 .
H(28) C(8) 3.130 4_565
H(28) C(9) 3.561 4_565
H(28) C(11) 2.671 .
H(28) C(12) 2.022 .
H(28) C(13) 3.402 .
H(28) C(16) 2.749 .
H(28) H(7) 2.272 4_565
H(28) H(8) 3.240 4_565
H(28) H(11) 2.939 4_565
H(28) H(12) 3.358 4_565
H(28) H(26) 2.564 .
H(28) H(27) 2.608 .
H(28) H(29) 1.551 .
H(28) H(30) 1.551 .
H(28) H(46) 3.469 .
H(29) C(9) 3.129 4_565
H(29) C(11) 3.186 .
H(29) C(12) 2.022 .
H(29) C(13) 2.878 .
H(29) C(18) 3.112 .
H(29) C(19) 3.566 2_656
H(29) C(21) 3.048 3_676
H(29) H(7) 3.199 4_565
H(29) H(11) 2.483 4_565
H(29) H(12) 2.947 4_565
H(29) H(26) 3.548 .
H(29) H(28) 1.551 .
H(29) H(30) 1.551 .
H(29) H(31) 2.531 .
H(29) H(32) 3.563 .
H(29) H(34) 3.403 2_656
H(29) H(35) 2.866 2_656
H(29) H(49) 2.671 3_676
H(29) H(50) 2.586 3_676
H(29) H(51) 3.547 3_676
H(30) Ir(2) 3.306 .
H(30) N(6) 3.040 .
H(30) C(11) 3.216 .
H(30) C(12) 2.022 .
H(30) C(13) 2.908 .
H(30) C(18) 3.183 .
H(30) C(21) 3.297 3_676
H(30) H(7) 3.564 4_565
H(30) H(11) 3.271 4_565
H(30) H(28) 1.551 .
H(30) H(29) 1.551 .
H(30) H(31) 2.623 .
H(30) H(46) 2.368 .
H(30) H(47) 3.387 .
H(30) H(49) 3.368 3_676
H(30) H(50) 2.479 3_676
H(31) O(1) 2.898 3_676
H(31) C(12) 2.652 .
H(31) C(13) 2.022 .
H(31) C(14) 3.368 .
H(31) C(17) 2.735 .
H(31) C(21) 2.698 3_676
H(31) H(29) 2.531 .
H(31) H(30) 2.623 .
H(31) H(32) 1.551 .
H(31) H(33) 1.551 .
H(31) H(35) 2.994 2_656
H(31) H(47) 3.487 .
H(31) H(49) 2.682 3_676
H(31) H(50) 2.196 3_676
H(31) H(51) 3.597 3_676
H(32) O(1) 3.573 4_565
H(32) C(9) 3.225 3_666
H(32) C(12) 3.213 .
H(32) C(13) 2.019 .
H(32) C(14) 2.863 .
H(32) C(19) 3.153 .
H(32) C(20) 3.547 2_656
H(32) C(21) 2.984 4_565
H(32) H(10) 2.424 3_666
H(32) H(11) 3.240 3_666
H(32) H(14) 3.290 3_666
H(32) H(29) 3.563 .
H(32) H(31) 1.551 .
H(32) H(33) 1.551 .
H(32) H(34) 2.612 .
H(32) H(35) 3.569 .
H(32) H(35) 3.072 2_656
H(32) H(37) 3.044 2_656
H(32) H(38) 3.228 2_656
H(32) H(49) 2.529 4_565
H(32) H(51) 2.651 4_565
H(33) Ir(2) 3.342 .
H(33) I(4) 3.125 .
H(33) N(6) 3.434 .
H(33) C(12) 3.215 .
H(33) C(13) 2.019 .
H(33) C(14) 2.921 .
H(33) C(19) 3.234 .
H(33) H(10) 2.888 3_666
H(33) H(14) 3.523 3_666
H(33) H(15) 3.500 3_666
H(33) H(31) 1.551 .
H(33) H(32) 1.551 .
H(33) H(34) 2.674 .
H(33) H(47) 2.905 .
H(33) H(50) 3.479 3_676
H(34) C(9) 3.023 3_666
H(34) C(13) 2.640 .
H(34) C(14) 2.030 .
H(34) C(15) 3.383 .
H(34) C(18) 2.788 .
H(34) C(21) 3.526 4_565
H(34) H(10) 2.618 3_666
H(34) H(11) 3.186 3_666
H(34) H(12) 2.787 3_666
H(34) H(29) 3.403 2_646
H(34) H(32) 2.612 .
H(34) H(33) 2.674 .
H(34) H(35) 1.551 .
H(34) H(36) 1.551 .
H(34) H(44) 2.977 .
H(34) H(49) 2.585 4_565
H(35) O(1) 3.372 3_666
H(35) O(1) 3.578 4_565
H(35) C(13) 3.177 .
H(35) C(14) 2.029 .
H(35) C(15) 2.878 .
H(35) C(18) 3.408 2_646
H(35) C(20) 3.165 .
H(35) C(21) 3.375 3_666
H(35) C(21) 3.152 4_565
H(35) H(29) 2.866 2_646
H(35) H(31) 2.994 2_646
H(35) H(32) 3.569 .
H(35) H(32) 3.072 2_646
H(35) H(34) 1.551 .
H(35) H(36) 1.551 .
H(35) H(37) 2.611 .
H(35) H(44) 3.538 .
H(35) H(49) 2.279 4_565
H(35) H(50) 3.439 4_565
H(35) H(51) 2.632 3_666
H(36) Ir(2) 3.268 .
H(36) O(1) 3.494 3_666
H(36) N(5) 2.801 .
H(36) N(5) 3.418 3_666
H(36) C(13) 3.188 .
H(36) C(14) 2.030 .
H(36) C(15) 2.881 .
H(36) C(20) 3.208 .
H(36) C(21) 3.537 3_666
H(36) H(34) 1.551 .
H(36) H(35) 1.551 .
H(36) H(37) 2.665 .
H(36) H(43) 3.511 .
H(36) H(43) 2.965 3_666
H(36) H(44) 2.040 .
H(36) H(44) 3.288 3_666
H(36) H(45) 3.249 .
H(36) H(45) 3.459 3_666
H(36) H(49) 3.565 4_565
H(36) H(51) 2.804 3_666
H(37) C(11) 3.390 .
H(37) C(14) 2.685 .
H(37) C(15) 2.028 .
H(37) C(19) 2.794 .
H(37) C(21) 2.838 3_666
H(37) H(10) 3.462 4_555
H(37) H(11) 3.077 4_555
H(37) H(14) 3.600 4_555
H(37) H(32) 3.044 2_646
H(37) H(35) 2.611 .
H(37) H(36) 2.665 .
H(37) H(38) 1.551 .
H(37) H(39) 1.551 .
H(37) H(49) 3.207 3_666
H(37) H(50) 3.122 3_666
H(37) H(51) 1.941 3_666
H(38) C(4) 3.066 4_555
H(38) C(5) 2.995 4_555
H(38) C(9) 3.084 4_555
H(38) C(10) 3.001 4_555
H(38) C(11) 2.870 .
H(38) C(14) 3.204 .
H(38) C(15) 2.029 .
H(38) C(16) 3.185 .
H(38) H(10) 2.893 4_555
H(38) H(11) 2.850 4_555
H(38) H(13) 3.558 4_555
H(38) H(14) 2.283 4_555
H(38) H(25) 2.648 .
H(38) H(32) 3.228 2_646
H(38) H(37) 1.551 .
H(38) H(39) 1.551 .
H(38) H(51) 3.234 3_666
H(39) Ir(2) 3.316 .
H(39) N(4) 3.403 .
H(39) C(11) 2.920 .
H(39) C(14) 3.237 .
H(39) C(15) 2.030 .
H(39) C(16) 3.234 .
H(39) H(11) 3.427 4_555
H(39) H(25) 2.677 .
H(39) H(37) 1.551 .
H(39) H(38) 1.551 .
H(39) H(40) 2.748 .
H(39) H(51) 3.323 3_666
H(40) Ir(2) 2.617 .
H(40) I(2) 2.881 3_766
H(40) N(5) 3.270 .
H(40) C(11) 3.193 .
H(40) C(15) 3.260 .
H(40) C(16) 3.181 .
H(40) C(20) 3.426 .
H(40) H(19) 2.873 .
H(40) H(23) 3.433 .
H(40) H(24) 3.418 .
H(40) H(25) 3.039 .
H(40) H(27) 2.863 .
H(40) H(39) 2.748 .
H(40) H(41) 1.551 .
H(40) H(42) 1.551 .
H(40) H(45) 2.870 .
H(40) H(48) 3.596 .
H(41) Ir(2) 2.615 .
H(41) I(3) 2.667 .
H(41) N(6) 2.982 .
H(41) C(11) 3.246 .
H(41) C(16) 3.135 .
H(41) H(16) 3.403 3_766
H(41) H(19) 3.551 .
H(41) H(25) 3.396 .
H(41) H(27) 2.456 .
H(41) H(40) 1.551 .
H(41) H(42) 1.551 .
H(41) H(46) 3.051 .
H(41) H(48) 2.789 .
H(42) Ir(2) 2.616 .
H(42) I(1) 2.600 .
H(42) N(5) 2.714 .
H(42) N(6) 2.856 .
H(42) H(19) 2.786 .
H(42) H(40) 1.551 .
H(42) H(41) 1.551 .
H(42) H(43) 2.867 .
H(42) H(45) 2.391 .
H(42) H(46) 3.351 .
H(42) H(48) 2.362 .
H(43) Ir(2) 2.625 .
H(43) I(1) 3.171 .
H(43) I(4) 3.203 .
H(43) O(1) 3.546 .
H(43) N(4) 3.271 .
H(43) N(6) 2.551 .
H(43) H(36) 3.511 .
H(43) H(36) 2.965 3_666
H(43) H(42) 2.867 .
H(43) H(44) 1.551 .
H(43) H(44) 3.060 3_666
H(43) H(45) 1.551 .
H(43) H(46) 3.500 .
H(43) H(47) 2.456 .
H(43) H(48) 2.416 .
H(44) Ir(2) 2.627 .
H(44) I(4) 3.450 .
H(44) I(4) 3.434 3_666
H(44) N(5) 3.046 3_666
H(44) N(6) 3.547 .
H(44) C(14) 2.945 .
H(44) C(15) 3.513 .
H(44) C(19) 2.721 .
H(44) H(34) 2.977 .
H(44) H(35) 3.538 .
H(44) H(36) 2.040 .
H(44) H(36) 3.288 3_666
H(44) H(43) 1.551 .
H(44) H(43) 3.060 3_666
H(44) H(44) 2.372 3_666
H(44) H(45) 1.551 .
H(44) H(45) 3.281 3_666
H(44) H(47) 3.439 .
H(45) Ir(2) 2.627 .
H(45) I(1) 3.290 .
H(45) I(4) 3.234 3_666
H(45) N(4) 2.718 .
H(45) N(6) 3.456 .
H(45) H(23) 3.121 .
H(45) H(36) 3.249 .
H(45) H(36) 3.459 3_666
H(45) H(40) 2.870 .
H(45) H(42) 2.391 .
H(45) H(43) 1.551 .
H(45) H(44) 1.551 .
H(45) H(44) 3.281 3_666
H(45) H(48) 3.253 .
H(46) Ir(2) 2.637 .
H(46) I(3) 3.264 .
H(46) I(4) 3.541 3_676
H(46) N(4) 3.234 .
H(46) C(12) 3.151 .
H(46) C(13) 3.514 .
H(46) C(17) 3.083 .
H(46) H(13) 3.495 1_565
H(46) H(15) 3.091 1_565
H(46) H(22) 3.376 1_565
H(46) H(28) 3.469 .
H(46) H(30) 2.368 .
H(46) H(41) 3.051 .
H(46) H(42) 3.351 .
H(46) H(43) 3.500 .
H(46) H(47) 1.551 .
H(46) H(48) 1.551 .
H(47) Ir(2) 2.637 .
H(47) I(4) 3.210 .
H(47) N(5) 2.941 .
H(47) C(13) 3.374 .
H(47) C(18) 3.410 .
H(47) H(30) 3.387 .
H(47) H(31) 3.487 .
H(47) H(33) 2.905 .
H(47) H(43) 2.456 .
H(47) H(44) 3.439 .
H(47) H(46) 1.551 .
H(47) H(48) 1.551 .
H(48) Ir(2) 2.637 .
H(48) I(1) 2.973 .
H(48) N(4) 2.675 .
H(48) N(5) 2.870 .
H(48) C(10) 3.286 1_565
H(48) H(13) 2.852 1_565
H(48) H(14) 3.454 1_565
H(48) H(15) 3.045 1_565
H(48) H(40) 3.596 .
H(48) H(41) 2.789 .
H(48) H(42) 2.362 .
H(48) H(43) 2.416 .
H(48) H(45) 3.253 .
H(48) H(46) 1.551 .
H(48) H(47) 1.551 .
H(49) O(1) 1.840 .
H(49) C(9) 3.500 2_655
H(49) C(13) 2.970 4_564
H(49) C(14) 2.722 4_564
H(49) C(17) 3.430 3_676
H(49) C(18) 3.556 3_676
H(49) C(18) 3.170 4_564
H(49) C(19) 2.631 4_564
H(49) H(10) 3.302 2_655
H(49) H(11) 2.950 2_655
H(49) H(29) 2.671 3_676
H(49) H(30) 3.368 3_676
H(49) H(31) 2.682 3_676
H(49) H(32) 2.529 4_564
H(49) H(34) 2.585 4_564
H(49) H(35) 2.279 4_564
H(49) H(36) 3.565 4_564
H(49) H(37) 3.207 3_666
H(49) H(50) 1.551 .
H(49) H(51) 1.551 .
H(50) I(4) 2.957 .
H(50) O(1) 1.841 .
H(50) C(17) 2.949 3_676
H(50) C(18) 3.137 3_676
H(50) H(11) 3.361 2_655
H(50) H(29) 2.586 3_676
H(50) H(30) 2.479 3_676
H(50) H(31) 2.196 3_676
H(50) H(33) 3.479 3_676
H(50) H(35) 3.439 4_564
H(50) H(37) 3.122 3_666
H(50) H(49) 1.551 .
H(50) H(51) 1.551 .
H(51) I(4) 3.432 .
H(51) O(1) 1.839 .
H(51) C(18) 3.426 4_564
H(51) C(19) 3.122 3_666
H(51) C(20) 2.881 3_666
H(51) H(11) 3.198 2_655
H(51) H(29) 3.547 3_676
H(51) H(31) 3.597 3_676
H(51) H(32) 2.651 4_564
H(51) H(35) 2.632 3_666
H(51) H(36) 2.804 3_666
H(51) H(37) 1.941 3_666
H(51) H(38) 3.234 3_666
H(51) H(39) 3.323 3_666
H(51) H(49) 1.551 .
H(51) H(50) 1.551 .
